data_8100560
loop_
_publ_author_name
'Wolf, Wojciech M.'

_publ_section_title
;
Crystal structure of benzoyl(4-chlorophenylhydrazono)methyl phenyl 
sulfone, C~20~H~15~ClN~2~O~3~S, and benzoyl(4-bromophenylhydrazono)
methyl phenyl sulfone, C~20~H~15~BrN~2~O~3~S, two isomorphous \b-ketosulfones
;
_journal_issue 1
_journal_name_full 'Zeitschrift f\"ur Kristallographie - New Crystal Structures'
_journal_page_first 115
_journal_page_last 117
_journal_volume 217
_journal_year 2002
_chemical_formula_moiety 'C20 H15 Br N2 O3 S'
_chemical_formula_structural 'C20 H15 Br N2 O3 S'
_chemical_formula_sum 'C20 H15 Br N2 O3 S'
_chemical_formula_weight 443.31
_space_group_IT_number 14
_symmetry_cell_setting monoclinic
_symmetry_space_group_name_Hall '-P 2ybc'
_symmetry_space_group_name_H-M 'P 1 21/c 1'
_cell_angle_alpha 90.00
_cell_angle_beta 107.85(2)
_cell_angle_gamma 90.00
_cell_formula_units_Z 4
_cell_length_a 11.412(2)
_cell_length_b 18.994(3)
_cell_length_c 9.100(2)
_cell_measurement_temperature 293(2)
_cell_volume 1877.6(6)
_diffrn_ambient_temperature 293(2)
_exptl_crystal_density_diffrn 1.568
_refine_diff_density_rms 0.082
_cod_original_sg_symbol_H-M 'P 21/c'
_cod_database_code 8100560

loop_
_symmetry_equiv_pos_as_xyz
'x, y, z'
'-x, y+1/2, -z+1/2'
'-x, -y, -z'
'x, -y-1/2, z-1/2'

loop_
_atom_site_label
_atom_site_type_symbol
_atom_site_fract_x
_atom_site_fract_y
_atom_site_fract_z
_atom_site_U_iso_or_equiv
_atom_site_adp_type
_atom_site_occupancy
_atom_site_calc_flag
_atom_site_refinement_flags
_atom_site_disorder_assembly
_atom_site_disorder_group
S S 0.64932(16) 0.19136(9) -0.3552(2) 0.0619(5) Uani 1 d . . .
Br Br 0.05985(10) 0.40526(7) -0.01744(16) 0.1252(6) Uani 1 d . . .
O1 O 0.6437(4) 0.1638(2) -0.5029(5) 0.0694(12) Uani 1 d . . .
O2 O 0.6409(5) 0.2657(2) -0.3421(6) 0.0756(13) Uani 1 d . . .
O3 O 0.5897(5) 0.0422(2) -0.3331(6) 0.0758(14) Uani 1 d . . .
N1 N 0.4460(5) 0.1917(3) -0.2528(6) 0.0594(13) Uani 1 d . . .
N2 N 0.4405(5) 0.2601(3) -0.2491(6) 0.0649(15) Uani 1 d . . .
H2 H 0.489(5) 0.284(2) -0.277(3) 0.090(12) Uiso 1 calc R . .
C1 C 0.5286(6) 0.1546(3) -0.2891(7) 0.0586(15) Uani 1 d . . .
C2 C 0.5209(6) 0.0777(3) -0.2862(7) 0.0593(16) Uani 1 d . . .
C3 C 0.4263(6) 0.0436(3) -0.2249(7) 0.0588(16) Uani 1 d . . .
C4 C 0.3988(7) 0.0666(4) -0.0936(8) 0.0661(17) Uani 1 d . . .
H4 H 0.4349 0.1073 -0.0428 0.063(8) Uiso 1 calc R . .
C5 C 0.3188(7) 0.0290(4) -0.0407(9) 0.080(2) Uani 1 d . . .
H5 H 0.3011 0.0442 0.0474 0.063(8) Uiso 1 calc R . .
C6 C 0.2629(7) -0.0315(4) -0.1152(9) 0.079(2) Uani 1 d . . .
H6 H 0.2057 -0.0554 -0.0797 0.063(8) Uiso 1 calc R . .
C7 C 0.2923(7) -0.0561(4) -0.2423(9) 0.0720(19) Uani 1 d . . .
H7 H 0.2573 -0.0975 -0.2908 0.063(8) Uiso 1 calc R . .
C8 C 0.3736(6) -0.0188(4) -0.2963(8) 0.0645(17) Uani 1 d . . .
H8 H 0.3938 -0.0354 -0.3816 0.063(8) Uiso 1 calc R . .
C9 C 0.7894(6) 0.1631(4) -0.2203(8) 0.0637(16) Uani 1 d . . .
C10 C 0.8300(7) 0.2005(5) -0.0835(9) 0.081(2) Uani 1 d . . .
H10 H 0.7868 0.2389 -0.0634 0.143(18) Uiso 1 calc R . .
C11 C 0.9396(9) 0.1772(6) 0.0225(11) 0.103(3) Uani 1 d . . .
H11 H 0.9693 0.1999 0.1172 0.143(18) Uiso 1 calc R . .
C12 C 1.0025(9) 0.1231(6) -0.0093(11) 0.100(3) Uani 1 d . . .
H12 H 1.0753 0.1092 0.0640 0.143(18) Uiso 1 calc R . .
C13 C 0.9625(8) 0.0870(6) -0.1480(12) 0.103(3) Uani 1 d . . .
H13 H 1.0087 0.0500 -0.1685 0.143(18) Uiso 1 calc R . .
C14 C 0.8519(7) 0.1070(4) -0.2568(10) 0.081(2) Uani 1 d . . .
H14 H 0.8215 0.0834 -0.3503 0.143(18) Uiso 1 calc R . .
C15 C 0.3489(6) 0.2925(3) -0.1962(8) 0.0597(16) Uani 1 d . . .
C16 C 0.3515(7) 0.3640(4) -0.1799(8) 0.0665(17) Uani 1 d . . .
H16 H 0.4118 0.3898 -0.2055 0.090(12) Uiso 1 calc R . .
C17 C 0.2669(7) 0.3987(4) -0.1266(8) 0.0715(19) Uani 1 d . . .
H17 H 0.2686 0.4474 -0.1159 0.090(12) Uiso 1 calc R . .
C18 C 0.1785(7) 0.3583(4) -0.0893(9) 0.074(2) Uani 1 d . . .
C19 C 0.1736(7) 0.2857(4) -0.1036(9) 0.076(2) Uani 1 d . . .
H19 H 0.1147 0.2596 -0.0760 0.090(12) Uiso 1 calc R . .
C20 C 0.2600(7) 0.2531(4) -0.1609(9) 0.077(2) Uani 1 d . . .
H20 H 0.2576 0.2046 -0.1752 0.090(12) Uiso 1 calc R . .

loop_
_atom_site_aniso_label
_atom_site_aniso_U_11
_atom_site_aniso_U_22
_atom_site_aniso_U_33
_atom_site_aniso_U_23
_atom_site_aniso_U_13
_atom_site_aniso_U_12
S 0.0586(10) 0.0600(9) 0.0686(10) 0.0002(8) 0.0216(8) -0.0013(8)
Br 0.0958(8) 0.1322(10) 0.1633(12) -0.0310(8) 0.0630(8) 0.0192(6)
O1 0.071(3) 0.080(3) 0.059(3) 0.007(2) 0.022(2) 0.003(2)
O2 0.080(3) 0.061(3) 0.094(3) -0.002(3) 0.040(3) -0.009(3)
O3 0.074(3) 0.058(3) 0.106(4) -0.003(3) 0.042(3) 0.001(2)
N1 0.057(3) 0.050(3) 0.067(3) 0.001(3) 0.012(3) 0.004(3)
N2 0.060(3) 0.063(4) 0.074(4) 0.007(3) 0.024(3) -0.007(3)
C1 0.058(4) 0.056(4) 0.063(4) 0.001(3) 0.019(3) -0.001(3)
C2 0.057(4) 0.059(4) 0.059(4) -0.002(3) 0.012(3) 0.004(3)
C3 0.060(4) 0.060(4) 0.054(4) 0.005(3) 0.013(3) 0.010(3)
C4 0.065(4) 0.055(4) 0.076(5) 0.009(3) 0.019(4) 0.004(3)
C5 0.073(5) 0.099(6) 0.073(5) -0.004(4) 0.028(4) 0.005(4)
C6 0.060(4) 0.089(6) 0.095(6) 0.026(5) 0.033(4) -0.001(4)
C7 0.068(5) 0.065(4) 0.086(5) -0.006(4) 0.028(4) -0.012(3)
C8 0.064(4) 0.065(4) 0.064(4) 0.003(3) 0.018(3) 0.007(3)
C9 0.056(4) 0.067(4) 0.068(4) -0.001(3) 0.019(3) -0.008(3)
C10 0.070(5) 0.102(6) 0.074(5) -0.008(4) 0.024(4) -0.008(4)
C11 0.083(6) 0.145(9) 0.079(6) -0.003(6) 0.020(5) -0.006(6)
C12 0.060(5) 0.152(9) 0.077(6) 0.007(6) 0.003(4) -0.018(6)
C13 0.062(5) 0.130(8) 0.116(7) 0.007(6) 0.027(5) 0.017(5)
C14 0.059(5) 0.102(6) 0.083(5) 0.004(5) 0.022(4) 0.002(4)
C15 0.050(4) 0.056(4) 0.068(4) 0.005(3) 0.010(3) -0.002(3)
C16 0.059(4) 0.056(4) 0.080(5) 0.001(3) 0.015(4) 0.005(3)
C17 0.063(4) 0.073(5) 0.071(4) 0.001(4) 0.011(4) 0.001(4)
C18 0.063(4) 0.084(5) 0.081(5) -0.011(4) 0.030(4) 0.017(4)
C19 0.067(5) 0.078(5) 0.081(5) -0.004(4) 0.022(4) 0.005(4)
C20 0.068(5) 0.068(5) 0.092(5) 0.002(4) 0.020(4) 0.006(4)

loop_
_geom_bond_atom_site_label_1
_geom_bond_atom_site_label_2
_geom_bond_distance
_geom_bond_site_symmetry_2
_geom_bond_publ_flag
S O1 1.425(5) . y
S O2 1.423(5) . y
S C1 1.805(6) . y
S C9 1.775(7) . y
O3 C2 1.209(7) . y
N1 N2 1.302(7) . y
N1 C1 1.299(8) . y
N2 C15 1.418(8) . y
C1 C2 1.463(9) . y
C2 C3 1.505(9) . y
Br C18 1.898(6) . y
C3 C8 1.396(9) . n
C3 C4 1.396(9) . n
C4 C5 1.358(10) . n
C5 C6 1.386(11) . n
C6 C7 1.381(10) . n
C7 C8 1.372(9) . n
C9 C10 1.384(10) . n
C9 C14 1.377(10) . n
C10 C11 1.397(12) . n
C11 C12 1.336(14) . n
C12 C13 1.385(13) . n
C13 C14 1.398(11) . n
C15 C16 1.366(9) . n
C15 C20 1.375(10) . n
C16 C17 1.375(10) . n
C17 C18 1.389(11) . n
C18 C19 1.384(10) . n
C19 C20 1.394(10) . n
N2 H2 0.82 . n
C4 H4 0.93 . n
C5 H5 0.93 . n
C6 H6 0.93 . n
C7 H7 0.93 . n
C8 H8 0.93 . n
C10 H10 0.93 . n
C11 H11 0.93 . n
C12 H12 0.93 . n
C13 H13 0.93 . n
C14 H14 0.93 . n
C16 H16 0.93 . n
C17 H17 0.93 . n
C19 H19 0.93 . n
C20 H20 0.93 . n

loop_
_cod_related_entry_id
_cod_related_entry_database
_cod_related_entry_code
1 ChemSpider 4724115
